data_4085291
loop_
_publ_author_name
'Kotyk, Christopher M.'
'MacDonald, Matthew R.'
'Ziller, Joseph W.'
'Evans, William J.'

_publ_section_title
;
 Reactivity of the Ln2+Complexes [K(2.2.2-cryptand)][(C5H4SiMe3)3Ln]:
 Reduction of Naphthalene and Biphenyl
;
_journal_issue 11
_journal_name_full Organometallics
_journal_page_first 2287
_journal_paper_doi 10.1021/om501063h
_journal_volume 34
_journal_year 2015
_chemical_formula_sum 'C50 H88 K La N2 O6 Si4'
_chemical_formula_weight 1103.59
_chemical_name_systematic
; 
 ? 
;
_space_group_crystal_system monoclinic
_space_group_IT_number 14
_space_group_name_Hall '-P 2yn'
_space_group_name_H-M_alt 'P 1 21/n 1'
_symmetry_space_group_name_Hall '-P 2yn'
_symmetry_space_group_name_H-M 'P 1 21/n 1'
_atom_sites_solution_hydrogens difmap
_atom_sites_solution_primary direct
_atom_sites_solution_secondary difmap
_audit_creation_method SHELXL-2013
_cell_angle_alpha 90
_cell_angle_beta 110.3282(8)
_cell_angle_gamma 90
_cell_formula_units_Z 4
_cell_length_a 15.6762(10)
_cell_length_b 19.4638(13)
_cell_length_c 20.4049(13)
_cell_measurement_reflns_used 9837
_cell_measurement_temperature 88(2)
_cell_measurement_theta_max 28.25
_cell_measurement_theta_min 2.34
_cell_volume 5838.1(7)
_computing_cell_refinement 'Bruker SAINT 8.32b, 2012'
_computing_data_collection 'Bruker APEX2 2013.6-2, 2013'
_computing_data_reduction 'Bruker SAINT 8.32b, 2012'
_computing_molecular_graphics 'Bruker SHELXTL'
_computing_publication_material 'Bruker SHELXTL'
_computing_structure_refinement 'SHELXL-2013 (Sheldrick, 2013)'
_computing_structure_solution 'Bruker SHELXTL 2013/1'
_diffrn_ambient_temperature 88(2)
_diffrn_measured_fraction_theta_full 1.000
_diffrn_measured_fraction_theta_max 0.999
_diffrn_measurement_device_type 'Bruker SMART APEX II CCD'
_diffrn_measurement_method '\f and \w scans'
_diffrn_radiation_type MoK\a
_diffrn_radiation_wavelength 0.71073
_diffrn_reflns_av_R_equivalents 0.0352
_diffrn_reflns_av_unetI/netI 0.0275
_diffrn_reflns_Laue_measured_fraction_full 1.000
_diffrn_reflns_Laue_measured_fraction_max 0.999
_diffrn_reflns_limit_h_max 20
_diffrn_reflns_limit_h_min -20
_diffrn_reflns_limit_k_max 25
_diffrn_reflns_limit_k_min -25
_diffrn_reflns_limit_l_max 26
_diffrn_reflns_limit_l_min -26
_diffrn_reflns_number 65057
_diffrn_reflns_point_group_measured_fraction_full 1.000
_diffrn_reflns_point_group_measured_fraction_max 0.999
_diffrn_reflns_theta_full 25.242
_diffrn_reflns_theta_max 27.485
_diffrn_reflns_theta_min 1.736
_diffrn_source 'fine-focus sealed tube'
_exptl_absorpt_coefficient_mu 0.929
_exptl_absorpt_correction_T_max 0.9173
_exptl_absorpt_correction_T_min 0.7583
_exptl_absorpt_correction_type numerical
_exptl_absorpt_process_details 'Bruker SADABS'
_exptl_crystal_colour colorless
_exptl_crystal_density_diffrn 1.256
_exptl_crystal_density_meas not_measured
_exptl_crystal_density_method not_measured
_exptl_crystal_description irregular
_exptl_crystal_F_000 2328
_exptl_crystal_size_max 0.305
_exptl_crystal_size_mid 0.259
_exptl_crystal_size_min 0.167
_refine_diff_density_max 0.818
_refine_diff_density_min -0.707
_refine_diff_density_rms 0.062
_refine_ls_extinction_method none
_refine_ls_goodness_of_fit_ref 1.030
_refine_ls_hydrogen_treatment refall
_refine_ls_matrix_type full
_refine_ls_number_parameters 929
_refine_ls_number_reflns 13387
_refine_ls_number_restraints 0
_refine_ls_restrained_S_all 1.030
_refine_ls_R_factor_all 0.0391
_refine_ls_R_factor_gt 0.0248
_refine_ls_shift/su_max 0.002
_refine_ls_shift/su_mean 0.000
_refine_ls_structure_factor_coef Fsqd
_refine_ls_weighting_details 'w=1/[\s^2^(Fo^2^)+(0.0154P)^2^+4.0198P] where P=(Fo^2^+2Fc^2^)/3'
_refine_ls_weighting_scheme calc
_refine_ls_wR_factor_gt 0.0464
_refine_ls_wR_factor_ref 0.0507
_reflns_Friedel_coverage 0.000
_reflns_number_gt 11016
_reflns_number_total 13387
_reflns_threshold_expression 'I > 2\s(I)'
_cod_data_source_file om501063h_si_002.cif
_cod_data_source_block cmk5
_cod_depositor_comments 'Adding full bibliography for 4085286--4085294.cif.'
_cod_database_code 4085291
_shelx_space_group_comment
; 
The symmetry employed for this shelxl refinement is uniquely defined 
by the following loop, which should always be used as a source of 
symmetry information in preference to the above space-group names. 
They are only intended as comments. 
;
_shelx_estimated_absorpt_t_min 0.765
_shelx_estimated_absorpt_t_max 0.860
_shelxl_version_number 2013-3

loop_
_space_group_symop_operation_xyz
'x, y, z'
'-x+1/2, y+1/2, -z+1/2'
'-x, -y, -z'
'x-1/2, -y-1/2, z-1/2'

loop_
_atom_site_label
_atom_site_type_symbol
_atom_site_fract_x
_atom_site_fract_y
_atom_site_fract_z
_atom_site_U_iso_or_equiv
_atom_site_adp_type
_atom_site_occupancy
_atom_site_site_symmetry_order
_atom_site_calc_flag
La1 La 0.09587(2) 0.65521(2) 0.34167(2) 0.01511(3) Uani 1 1 d
Si1 Si 0.21341(4) 0.57568(3) 0.56246(3) 0.02017(11) Uani 1 1 d
Si2 Si 0.08230(4) 0.87415(3) 0.41236(3) 0.03010(13) Uani 1 1 d
Si3 Si -0.14996(4) 0.56476(3) 0.17877(3) 0.02069(11) Uani 1 1 d
Si4 Si 0.22383(4) 0.58993(3) 0.18735(3) 0.02318(11) Uani 1 1 d
C1 C 0.26474(13) 0.58445(10) 0.43782(9) 0.0206(4) Uani 1 1 d
C2 C 0.29089(13) 0.63424(10) 0.39931(10) 0.0223(4) Uani 1 1 d
C3 C 0.27696(13) 0.69911(10) 0.42391(10) 0.0218(4) Uani 1 1 d
C4 C 0.24262(12) 0.68876(10) 0.47785(9) 0.0189(4) Uani 1 1 d
C5 C 0.23277(12) 0.61722(9) 0.48723(9) 0.0182(4) Uani 1 1 d
C6 C 0.21363(16) 0.47978(11) 0.55363(12) 0.0280(4) Uani 1 1 d
C7 C 0.10457(15) 0.60069(11) 0.57394(11) 0.0263(4) Uani 1 1 d
C8 C 0.30883(16) 0.60187(13) 0.64376(11) 0.0305(5) Uani 1 1 d
C9 C 0.03447(13) 0.73552(10) 0.44304(10) 0.0208(4) Uani 1 1 d
C10 C -0.03050(13) 0.68537(10) 0.41253(10) 0.0223(4) Uani 1 1 d
C11 C -0.07866(13) 0.70573(10) 0.34307(10) 0.0226(4) Uani 1 1 d
C12 C -0.04213(13) 0.76807(10) 0.33173(10) 0.0224(4) Uani 1 1 d
C13 C 0.02991(12) 0.78799(9) 0.39355(10) 0.0210(4) Uani 1 1 d
C14 C 0.0263(2) 0.93195(16) 0.3371(2) 0.0672(11) Uani 1 1 d
C15 C 0.0650(2) 0.90924(16) 0.4931(2) 0.0578(9) Uani 1 1 d
C16 C 0.20699(15) 0.87718(11) 0.43009(12) 0.0277(4) Uani 1 1 d
C17 C -0.04460(14) 0.54565(10) 0.32701(10) 0.0236(4) Uani 1 1 d
C18 C 0.03953(15) 0.52049(10) 0.36934(11) 0.0278(5) Uani 1 1 d
C19 C 0.09205(15) 0.50805(9) 0.32669(10) 0.0253(4) Uani 1 1 d
C20 C 0.03896(13) 0.52689(9) 0.25849(10) 0.0210(4) Uani 1 1 d
C21 C -0.04695(13) 0.55140(9) 0.25698(9) 0.0200(4) Uani 1 1 d
C22 C -0.18198(15) 0.65583(12) 0.15024(11) 0.0285(4) Uani 1 1 d
C23 C -0.13532(16) 0.51828(12) 0.10294(11) 0.0286(5) Uani 1 1 d
C24 C -0.24818(15) 0.52756(12) 0.19932(13) 0.0286(5) Uani 1 1 d
C25 C 0.20002(15) 0.71773(10) 0.25662(10) 0.0260(4) Uani 1 1 d
C26 C 0.13069(16) 0.76297(10) 0.25527(10) 0.0286(5) Uani 1 1 d
C27 C 0.04719(15) 0.73348(10) 0.21397(10) 0.0243(4) Uani 1 1 d
C28 C 0.06655(13) 0.66937(9) 0.19099(9) 0.0199(4) Uani 1 1 d
C29 C 0.16221(12) 0.65766(10) 0.21711(9) 0.0198(4) Uani 1 1 d
C30 C 0.14770(17) 0.55662(13) 0.10076(12) 0.0338(5) Uani 1 1 d
C31 C 0.32552(17) 0.62960(14) 0.17430(15) 0.0380(6) Uani 1 1 d
C32 C 0.26468(15) 0.51329(11) 0.24611(12) 0.0281(5) Uani 1 1 d
K1 K 0.59740(3) 0.73105(2) 0.39871(2) 0.01579(8) Uani 1 1 d
O1 O 0.75235(9) 0.78784(7) 0.38979(7) 0.0227(3) Uani 1 1 d
O2 O 0.75254(8) 0.74542(7) 0.52329(6) 0.0218(3) Uani 1 1 d
O3 O 0.48637(8) 0.84492(6) 0.33772(6) 0.0200(3) Uani 1 1 d
O4 O 0.47498(8) 0.77973(6) 0.45708(6) 0.0186(3) Uani 1 1 d
O5 O 0.55705(9) 0.64786(6) 0.27744(6) 0.0195(3) Uani 1 1 d
O6 O 0.57020(8) 0.59008(6) 0.40757(6) 0.0180(3) Uani 1 1 d
N1 N 0.59621(11) 0.79163(8) 0.25764(8) 0.0211(3) Uani 1 1 d
N2 N 0.59649(10) 0.66872(7) 0.53434(7) 0.0172(3) Uani 1 1 d
C33 C 0.69085(14) 0.80944(11) 0.26681(11) 0.0258(4) Uani 1 1 d
C34 C 0.74304(14) 0.83887(10) 0.33751(11) 0.0263(4) Uani 1 1 d
C35 C 0.82299(14) 0.80491(11) 0.45352(11) 0.0284(5) Uani 1 1 d
C36 C 0.83255(14) 0.74863(12) 0.50528(11) 0.0267(4) Uani 1 1 d
C37 C 0.76167(13) 0.69563(11) 0.57672(10) 0.0232(4) Uani 1 1 d
C38 C 0.67521(14) 0.69360(11) 0.59328(10) 0.0224(4) Uani 1 1 d
C39 C 0.53740(14) 0.85288(10) 0.24078(11) 0.0245(4) Uani 1 1 d
C40 C 0.45596(13) 0.84546(11) 0.26313(10) 0.0220(4) Uani 1 1 d
C41 C 0.41361(13) 0.85708(10) 0.36277(10) 0.0208(4) Uani 1 1 d
C42 C 0.44894(14) 0.84932(10) 0.44069(10) 0.0221(4) Uani 1 1 d
C43 C 0.48906(14) 0.76452(10) 0.52873(9) 0.0212(4) Uani 1 1 d
C44 C 0.51042(13) 0.68929(10) 0.54255(10) 0.0198(4) Uani 1 1 d
C45 C 0.56077(16) 0.74036(10) 0.20213(10) 0.0259(4) Uani 1 1 d
C46 C 0.59316(15) 0.66832(10) 0.22525(10) 0.0255(4) Uani 1 1 d
C47 C 0.57010(15) 0.57655(9) 0.29189(10) 0.0226(4) Uani 1 1 d
C48 C 0.52440(14) 0.55709(10) 0.34269(10) 0.0231(4) Uani 1 1 d
C49 C 0.54177(14) 0.56366(10) 0.46172(10) 0.0202(4) Uani 1 1 d
C50 C 0.60142(14) 0.59358(9) 0.53070(10) 0.0202(4) Uani 1 1 d
H1A H 0.2680(14) 0.5360(11) 0.4318(10) 0.027(6) Uiso 1 1 d
H2A H 0.3146(13) 0.6257(10) 0.3638(10) 0.020(5) Uiso 1 1 d
H3A H 0.2906(13) 0.7407(10) 0.4085(10) 0.021(5) Uiso 1 1 d
H4A H 0.2287(13) 0.7243(10) 0.5053(10) 0.025(5) Uiso 1 1 d
H6A H 0.1680(17) 0.4651(13) 0.5122(14) 0.051(8) Uiso 1 1 d
H6B H 0.2036(16) 0.4589(13) 0.5937(13) 0.049(7) Uiso 1 1 d
H6C H 0.2728(17) 0.4617(12) 0.5543(12) 0.044(7) Uiso 1 1 d
H7A H 0.0523(15) 0.5848(11) 0.5336(12) 0.034(6) Uiso 1 1 d
H7B H 0.0972(14) 0.6491(12) 0.5780(11) 0.032(6) Uiso 1 1 d
H7C H 0.0997(14) 0.5794(11) 0.6148(12) 0.032(6) Uiso 1 1 d
H8A H 0.3055(16) 0.6506(13) 0.6515(12) 0.041(7) Uiso 1 1 d
H8B H 0.3659(17) 0.5924(12) 0.6383(12) 0.041(7) Uiso 1 1 d
H8C H 0.3048(15) 0.5798(12) 0.6838(12) 0.037(6) Uiso 1 1 d
H9A H 0.0760(14) 0.7355(11) 0.4907(11) 0.029(6) Uiso 1 1 d
H10A H -0.0424(13) 0.6458(10) 0.4328(10) 0.022(5) Uiso 1 1 d
H11A H -0.1282(14) 0.6811(11) 0.3103(11) 0.026(5) Uiso 1 1 d
H12A H -0.0616(14) 0.7948(11) 0.2906(11) 0.025(5) Uiso 1 1 d
H14A H 0.0357(15) 0.9124(11) 0.2925(12) 0.028(6) Uiso 1 1 d
H14B H 0.053(2) 0.9779(17) 0.3465(16) 0.081(10) Uiso 1 1 d
H14C H -0.038(2) 0.9359(16) 0.3280(16) 0.081(10) Uiso 1 1 d
H15A H 0.090(3) 0.876(2) 0.534(2) 0.129(17) Uiso 1 1 d
H15B H 0.000(2) 0.9171(15) 0.4785(15) 0.074(10) Uiso 1 1 d
H15C H 0.091(2) 0.9525(17) 0.5037(16) 0.075(10) Uiso 1 1 d
H16A H 0.2233(16) 0.8611(12) 0.3910(13) 0.042(7) Uiso 1 1 d
H16B H 0.2389(18) 0.8474(14) 0.4674(14) 0.056(8) Uiso 1 1 d
H16C H 0.2285(16) 0.9221(13) 0.4409(12) 0.043(7) Uiso 1 1 d
H17A H -0.0921(14) 0.5574(10) 0.3416(10) 0.023(5) Uiso 1 1 d
H18A H 0.0579(15) 0.5114(11) 0.4174(12) 0.037(6) Uiso 1 1 d
H19A H 0.1534(15) 0.4890(11) 0.3403(11) 0.028(6) Uiso 1 1 d
H20A H 0.0559(12) 0.5233(9) 0.2179(10) 0.016(5) Uiso 1 1 d
H22A H -0.1384(17) 0.6775(12) 0.1339(12) 0.045(7) Uiso 1 1 d
H22B H -0.1886(16) 0.6846(13) 0.1873(13) 0.046(7) Uiso 1 1 d
H22C H -0.2376(17) 0.6559(12) 0.1140(13) 0.043(7) Uiso 1 1 d
H23A H -0.0920(16) 0.5421(12) 0.0885(12) 0.040(7) Uiso 1 1 d
H23B H -0.1906(17) 0.5168(12) 0.0650(13) 0.046(7) Uiso 1 1 d
H23C H -0.1153(16) 0.4712(13) 0.1136(12) 0.043(7) Uiso 1 1 d
H24A H -0.2374(17) 0.4820(14) 0.2138(13) 0.050(7) Uiso 1 1 d
H24B H -0.3022(17) 0.5315(12) 0.1604(13) 0.041(7) Uiso 1 1 d
H24C H -0.2557(17) 0.5533(13) 0.2381(13) 0.049(7) Uiso 1 1 d
H25A H 0.2623(15) 0.7247(11) 0.2794(11) 0.027(6) Uiso 1 1 d
H26A H 0.1383(14) 0.8059(12) 0.2748(11) 0.032(6) Uiso 1 1 d
H27A H -0.0130(14) 0.7530(11) 0.2021(10) 0.025(5) Uiso 1 1 d
H28A H 0.0221(14) 0.6390(10) 0.1603(10) 0.022(5) Uiso 1 1 d
H30A H 0.1372(16) 0.5932(13) 0.0660(13) 0.044(7) Uiso 1 1 d
H30B H 0.0889(17) 0.5400(12) 0.1020(12) 0.045(7) Uiso 1 1 d
H30C H 0.1736(17) 0.5191(13) 0.0848(13) 0.050(7) Uiso 1 1 d
H31A H 0.3067(16) 0.6627(13) 0.1382(13) 0.045(7) Uiso 1 1 d
H31B H 0.3613(19) 0.5964(14) 0.1606(14) 0.057(8) Uiso 1 1 d
H31C H 0.3666(18) 0.6514(13) 0.2157(14) 0.047(7) Uiso 1 1 d
H32A H 0.2134(16) 0.4851(12) 0.2462(12) 0.038(6) Uiso 1 1 d
H32B H 0.3000(16) 0.5263(12) 0.2930(13) 0.039(7) Uiso 1 1 d
H32C H 0.3020(17) 0.4874(13) 0.2281(13) 0.050(8) Uiso 1 1 d
H33A H 0.6932(13) 0.8428(10) 0.2306(10) 0.024(5) Uiso 1 1 d
H33B H 0.7210(13) 0.7682(11) 0.2619(10) 0.022(5) Uiso 1 1 d
H34A H 0.8048(14) 0.8539(10) 0.3406(10) 0.026(5) Uiso 1 1 d
H34B H 0.7136(14) 0.8795(11) 0.3476(10) 0.023(5) Uiso 1 1 d
H35A H 0.8084(13) 0.8491(10) 0.4712(10) 0.022(5) Uiso 1 1 d
H35B H 0.8787(15) 0.8099(11) 0.4440(11) 0.031(6) Uiso 1 1 d
H36A H 0.8432(14) 0.7043(12) 0.4872(11) 0.030(6) Uiso 1 1 d
H36B H 0.8846(15) 0.7568(11) 0.5467(11) 0.030(6) Uiso 1 1 d
H37A H 0.8139(14) 0.7077(10) 0.6198(11) 0.025(5) Uiso 1 1 d
H37B H 0.7769(14) 0.6505(11) 0.5612(10) 0.025(5) Uiso 1 1 d
H38A H 0.6849(14) 0.6644(11) 0.6341(11) 0.027(6) Uiso 1 1 d
H38B H 0.6634(13) 0.7382(10) 0.6042(10) 0.018(5) Uiso 1 1 d
H39A H 0.5174(14) 0.8630(10) 0.1909(11) 0.026(5) Uiso 1 1 d
H39B H 0.5705(13) 0.8905(11) 0.2651(10) 0.022(5) Uiso 1 1 d
H40A H 0.4159(13) 0.8829(10) 0.2461(10) 0.019(5) Uiso 1 1 d
H40B H 0.4219(13) 0.8026(10) 0.2452(9) 0.015(5) Uiso 1 1 d
H41A H 0.3648(13) 0.8240(9) 0.3408(9) 0.014(5) Uiso 1 1 d
H41B H 0.3898(13) 0.9039(11) 0.3507(10) 0.025(5) Uiso 1 1 d
H42A H 0.4999(14) 0.8800(11) 0.4611(10) 0.025(5) Uiso 1 1 d
H42B H 0.4010(13) 0.8615(10) 0.4599(10) 0.020(5) Uiso 1 1 d
H43A H 0.4336(14) 0.7744(10) 0.5374(10) 0.025(5) Uiso 1 1 d
H43B H 0.5370(13) 0.7938(10) 0.5580(10) 0.016(5) Uiso 1 1 d
H44A H 0.5101(13) 0.6802(10) 0.5890(11) 0.022(5) Uiso 1 1 d
H44B H 0.4596(13) 0.6625(10) 0.5094(10) 0.016(5) Uiso 1 1 d
H45A H 0.5781(13) 0.7515(10) 0.1597(11) 0.025(5) Uiso 1 1 d
H45B H 0.4969(14) 0.7403(10) 0.1872(10) 0.018(5) Uiso 1 1 d
H46A H 0.5719(14) 0.6381(10) 0.1863(11) 0.024(5) Uiso 1 1 d
H46B H 0.6619(14) 0.6667(10) 0.2447(10) 0.022(5) Uiso 1 1 d
H47A H 0.6342(15) 0.5658(11) 0.3112(11) 0.027(6) Uiso 1 1 d
H47B H 0.5420(14) 0.5502(10) 0.2492(11) 0.025(5) Uiso 1 1 d
H48A H 0.4583(13) 0.5721(10) 0.3244(10) 0.018(5) Uiso 1 1 d
H48B H 0.5264(13) 0.5080(11) 0.3485(10) 0.025(5) Uiso 1 1 d
H49A H 0.5485(13) 0.5150(11) 0.4637(10) 0.021(5) Uiso 1 1 d
H49B H 0.4778(13) 0.5731(9) 0.4516(9) 0.013(5) Uiso 1 1 d
H50A H 0.5859(13) 0.5729(10) 0.5685(11) 0.024(5) Uiso 1 1 d
H50B H 0.6635(14) 0.5812(10) 0.5374(10) 0.019(5) Uiso 1 1 d

loop_
_atom_site_aniso_label
_atom_site_aniso_U_11
_atom_site_aniso_U_22
_atom_site_aniso_U_33
_atom_site_aniso_U_23
_atom_site_aniso_U_13
_atom_site_aniso_U_12
La1 0.01773(5) 0.01420(5) 0.01434(5) 0.00140(4) 0.00675(4) -0.00215(4)
Si1 0.0250(3) 0.0198(3) 0.0183(2) 0.0025(2) 0.0108(2) 0.0024(2)
Si2 0.0216(3) 0.0174(3) 0.0494(4) 0.0056(2) 0.0100(3) 0.0012(2)
Si3 0.0214(3) 0.0193(3) 0.0223(3) -0.0001(2) 0.0086(2) 0.0001(2)
Si4 0.0200(3) 0.0252(3) 0.0238(3) 0.0059(2) 0.0068(2) 0.0031(2)
C1 0.0183(9) 0.0238(10) 0.0184(9) -0.0024(7) 0.0048(7) 0.0032(8)
C2 0.0155(9) 0.0367(11) 0.0169(9) -0.0009(8) 0.0085(8) 0.0001(8)
C3 0.0190(10) 0.0259(10) 0.0197(9) 0.0019(8) 0.0055(8) -0.0077(8)
C4 0.0187(9) 0.0212(9) 0.0151(9) -0.0029(7) 0.0040(7) -0.0026(8)
C5 0.0185(9) 0.0212(9) 0.0150(8) 0.0008(7) 0.0059(7) 0.0014(7)
C6 0.0314(12) 0.0224(10) 0.0308(12) 0.0056(9) 0.0117(10) 0.0046(9)
C7 0.0333(12) 0.0255(11) 0.0265(11) 0.0070(9) 0.0185(10) 0.0061(9)
C8 0.0354(13) 0.0357(13) 0.0205(10) 0.0021(9) 0.0101(9) 0.0033(10)
C9 0.0214(10) 0.0221(10) 0.0193(9) 0.0014(7) 0.0073(8) 0.0023(8)
C10 0.0274(11) 0.0199(9) 0.0256(10) 0.0014(8) 0.0170(9) -0.0005(8)
C11 0.0173(10) 0.0280(10) 0.0244(10) -0.0053(8) 0.0096(8) -0.0017(8)
C12 0.0189(10) 0.0287(10) 0.0223(10) 0.0051(8) 0.0106(8) 0.0063(8)
C13 0.0175(9) 0.0201(9) 0.0268(10) 0.0036(8) 0.0093(8) 0.0012(7)
C14 0.0411(18) 0.0396(17) 0.098(3) 0.0369(18) -0.0051(18) -0.0065(14)
C15 0.0454(17) 0.0406(16) 0.100(3) -0.0367(17) 0.0407(18) -0.0110(14)
C16 0.0283(12) 0.0223(11) 0.0328(12) -0.0003(9) 0.0110(10) -0.0038(9)
C17 0.0304(11) 0.0192(10) 0.0240(10) -0.0008(8) 0.0130(9) -0.0089(8)
C18 0.0382(12) 0.0202(10) 0.0206(10) 0.0044(8) 0.0047(9) -0.0119(9)
C19 0.0282(11) 0.0131(9) 0.0284(11) 0.0013(7) 0.0022(9) -0.0040(8)
C20 0.0251(10) 0.0140(9) 0.0227(10) -0.0017(7) 0.0067(8) -0.0027(7)
C21 0.0251(10) 0.0136(9) 0.0221(9) -0.0001(7) 0.0092(8) -0.0036(7)
C22 0.0293(11) 0.0263(10) 0.0275(11) 0.0053(9) 0.0069(9) 0.0031(10)
C23 0.0273(12) 0.0342(12) 0.0231(10) -0.0025(9) 0.0074(9) -0.0003(10)
C24 0.0263(12) 0.0255(11) 0.0366(12) -0.0019(9) 0.0141(10) -0.0001(9)
C25 0.0343(12) 0.0283(11) 0.0156(9) 0.0027(8) 0.0088(9) -0.0118(9)
C26 0.0532(14) 0.0172(10) 0.0205(10) -0.0003(8) 0.0194(10) -0.0083(9)
C27 0.0377(12) 0.0213(10) 0.0175(9) 0.0058(7) 0.0140(9) 0.0051(9)
C28 0.0264(10) 0.0198(10) 0.0133(8) 0.0042(7) 0.0066(8) -0.0009(8)
C29 0.0242(9) 0.0211(9) 0.0153(8) 0.0039(7) 0.0082(7) -0.0039(8)
C30 0.0359(13) 0.0369(13) 0.0272(11) -0.0037(10) 0.0090(10) 0.0142(11)
C31 0.0280(12) 0.0389(13) 0.0502(15) 0.0216(12) 0.0175(12) 0.0086(11)
C32 0.0245(11) 0.0253(11) 0.0320(12) 0.0061(9) 0.0065(10) -0.0002(9)
K1 0.01813(19) 0.01384(18) 0.01683(18) 0.00011(14) 0.00787(15) -0.00036(15)
O1 0.0210(7) 0.0220(7) 0.0265(7) 0.0046(6) 0.0098(6) -0.0028(5)
O2 0.0178(7) 0.0271(7) 0.0211(7) 0.0003(5) 0.0076(5) -0.0006(5)
O3 0.0188(6) 0.0207(6) 0.0211(6) 0.0018(5) 0.0078(5) 0.0025(6)
O4 0.0227(7) 0.0182(6) 0.0172(6) -0.0002(5) 0.0098(5) 0.0026(5)
O5 0.0279(7) 0.0154(6) 0.0177(6) 0.0009(5) 0.0111(5) 0.0014(5)
O6 0.0239(7) 0.0166(6) 0.0144(6) -0.0009(5) 0.0078(5) -0.0047(5)
N1 0.0242(9) 0.0184(8) 0.0238(8) 0.0065(6) 0.0124(7) 0.0053(7)
N2 0.0186(8) 0.0182(8) 0.0154(7) -0.0010(6) 0.0067(6) 0.0000(6)
C33 0.0280(11) 0.0253(11) 0.0306(11) 0.0105(9) 0.0182(9) 0.0050(9)
C34 0.0262(11) 0.0202(10) 0.0380(11) 0.0073(9) 0.0179(9) -0.0008(9)
C35 0.0195(10) 0.0304(12) 0.0359(12) -0.0010(9) 0.0103(9) -0.0067(9)
C36 0.0157(10) 0.0359(12) 0.0279(11) 0.0011(9) 0.0070(9) -0.0003(9)
C37 0.0221(10) 0.0268(11) 0.0178(9) -0.0003(8) 0.0034(8) 0.0024(8)
C38 0.0262(11) 0.0252(10) 0.0154(9) -0.0018(8) 0.0067(8) -0.0003(8)
C39 0.0282(11) 0.0209(10) 0.0278(10) 0.0087(8) 0.0139(9) 0.0048(9)
C40 0.0228(10) 0.0205(9) 0.0221(9) 0.0058(8) 0.0071(8) 0.0033(9)
C41 0.0173(9) 0.0195(10) 0.0260(10) 0.0006(8) 0.0080(8) 0.0038(8)
C42 0.0228(10) 0.0195(9) 0.0251(9) -0.0034(8) 0.0098(8) 0.0030(8)
C43 0.0225(10) 0.0274(10) 0.0158(9) -0.0032(8) 0.0091(8) 0.0006(8)
C44 0.0210(10) 0.0249(10) 0.0165(9) 0.0004(7) 0.0103(8) -0.0012(8)
C45 0.0346(12) 0.0273(11) 0.0183(9) 0.0050(8) 0.0124(9) 0.0042(9)
C46 0.0379(12) 0.0238(11) 0.0196(9) 0.0004(8) 0.0162(9) 0.0034(9)
C47 0.0348(12) 0.0156(9) 0.0180(9) -0.0020(7) 0.0097(9) 0.0013(8)
C48 0.0309(11) 0.0150(9) 0.0216(10) -0.0021(7) 0.0070(8) -0.0050(8)
C49 0.0255(11) 0.0167(9) 0.0225(9) 0.0033(7) 0.0133(8) -0.0023(8)
C50 0.0270(11) 0.0177(9) 0.0184(9) 0.0049(7) 0.0108(8) 0.0009(8)

loop_
_atom_type_symbol
_atom_type_description
_atom_type_scat_dispersion_real
_atom_type_scat_dispersion_imag
_atom_type_scat_source
C C 0.0033 0.0016 'International Tables Vol C Tables 4.2.6.8 and 6.1.1.4'
H H 0.0000 0.0000 'International Tables Vol C Tables 4.2.6.8 and 6.1.1.4'
N N 0.0061 0.0033 'International Tables Vol C Tables 4.2.6.8 and 6.1.1.4'
O O 0.0106 0.0060 'International Tables Vol C Tables 4.2.6.8 and 6.1.1.4'
Si Si 0.0817 0.0704 'International Tables Vol C Tables 4.2.6.8 and 6.1.1.4'
K K 0.2009 0.2494 'International Tables Vol C Tables 4.2.6.8 and 6.1.1.4'
La La -0.2871 2.4523 'International Tables Vol C Tables 4.2.6.8 and 6.1.1.4'

loop_
_geom_angle_atom_site_label_1
_geom_angle_atom_site_label_2
_geom_angle_atom_site_label_3
_geom_angle
Cnt1 La1 Cnt2 110.1
Cnt1 La1 Cnt3 111.3
Cnt1 La1 Cnt4 108.1
Cnt2 La1 Cnt3 107.8
Cnt2 La1 Cnt4 111.3
Cnt3 La1 Cnt4 108.3
C19 La1 C3 109.69(6)
C19 La1 C27 116.14(5)
C3 La1 C27 105.53(6)
C19 La1 C18 28.35(6)
C3 La1 C18 117.54(6)
C27 La1 C18 130.87(6)
C19 La1 C10 105.23(6)
C3 La1 C10 110.89(6)
C27 La1 C10 109.43(6)
C18 La1 C10 77.11(6)
C19 La1 C2 83.28(6)
C3 La1 C2 28.11(6)
C27 La1 C2 110.61(6)
C18 La1 C2 98.28(6)
C10 La1 C2 129.46(5)
C19 La1 C26 130.83(6)
C3 La1 C26 77.58(6)
C27 La1 C26 28.15(6)
C18 La1 C26 155.24(6)
C10 La1 C26 117.52(6)
C2 La1 C26 87.36(6)
C19 La1 C11 110.58(6)
C3 La1 C11 129.23(6)
C27 La1 C11 82.88(6)
C18 La1 C11 87.28(6)
C10 La1 C11 28.13(5)
C2 La1 C11 154.74(5)
C26 La1 C11 97.87(6)
C19 La1 C28 89.56(5)
C3 La1 C28 110.09(5)
C27 La1 C28 27.75(5)
C18 La1 C28 109.90(5)
C10 La1 C28 127.95(5)
C2 La1 C28 101.30(5)
C26 La1 C28 45.40(5)
C11 La1 C28 99.86(5)
C19 La1 C20 27.59(5)
C3 La1 C20 128.35(6)
C27 La1 C20 89.72(5)
C18 La1 C20 45.37(6)
C10 La1 C20 109.51(6)
C2 La1 C20 100.26(5)
C26 La1 C20 109.95(5)
C11 La1 C20 101.08(5)
C28 La1 C20 65.05(5)
C19 La1 C4 107.21(5)
C3 La1 C4 27.40(5)
C27 La1 C4 126.82(5)
C18 La1 C4 101.83(5)
C10 La1 C4 86.03(5)
C2 La1 C4 45.03(5)
C26 La1 C4 99.17(6)
C11 La1 C4 109.74(5)
C28 La1 C4 137.26(5)
C20 La1 C4 133.80(5)
C19 La1 C17 45.24(6)
C3 La1 C17 143.95(5)
C27 La1 C17 109.29(6)
C18 La1 C17 27.22(6)
C10 La1 C17 65.66(6)
C2 La1 C17 125.01(6)
C26 La1 C17 137.41(6)
C11 La1 C17 65.34(6)
C28 La1 C17 96.82(5)
C20 La1 C17 44.25(5)
C4 La1 C17 123.12(5)
C19 La1 C9 126.21(6)
C3 La1 C9 86.06(5)
C27 La1 C9 107.44(5)
C18 La1 C9 98.34(6)
C10 La1 C9 27.22(5)
C2 La1 C9 109.81(5)
C26 La1 C9 102.38(5)
C11 La1 C9 44.94(5)
C28 La1 C9 134.06(5)
C20 La1 C9 136.44(5)
C4 La1 C9 64.86(5)
C17 La1 C9 92.22(5)
C19 La1 C25 109.58(6)
C3 La1 C25 66.12(5)
C27 La1 C25 45.10(6)
C18 La1 C25 137.89(6)
C10 La1 C25 143.79(6)
C2 La1 C25 65.51(6)
C26 La1 C25 27.05(6)
C11 La1 C25 124.46(6)
C28 La1 C25 44.40(5)
C20 La1 C25 97.19(5)
C4 La1 C25 92.92(5)
C17 La1 C25 138.79(5)
C9 La1 C25 123.51(5)
C19 La1 C1 66.23(6)
C3 La1 C1 45.06(6)
C27 La1 C1 136.40(6)
C18 La1 C1 73.59(6)
C10 La1 C1 111.45(5)
C2 La1 C1 27.16(5)
C26 La1 C1 114.52(6)
C11 La1 C1 139.45(5)
C28 La1 C1 120.09(5)
C20 La1 C1 90.53(5)
C4 La1 C1 44.06(5)
C17 La1 C1 100.80(6)
C9 La1 C1 102.00(5)
C25 La1 C1 91.73(6)
C19 La1 C12 136.37(6)
C3 La1 C12 111.04(6)
C27 La1 C12 66.36(5)
C18 La1 C12 114.26(6)
C10 La1 C12 44.84(5)
C2 La1 C12 139.01(6)
C26 La1 C12 73.60(6)
C11 La1 C12 26.99(5)
C28 La1 C12 90.76(5)
C20 La1 C12 120.19(5)
C4 La1 C12 101.75(5)
C17 La1 C12 91.51(5)
C9 La1 C12 43.90(5)
C25 La1 C12 100.64(6)
C1 La1 C12 144.55(5)
C5 Si1 C7 114.25(9)
C5 Si1 C6 110.41(9)
C7 Si1 C6 107.70(10)
C5 Si1 C8 107.72(10)
C7 Si1 C8 107.51(11)
C6 Si1 C8 109.12(11)
C13 Si2 C14 109.23(13)
C13 Si2 C16 115.48(9)
C14 Si2 C16 107.66(14)
C13 Si2 C15 108.73(12)
C14 Si2 C15 109.41(19)
C16 Si2 C15 106.18(13)
C21 Si3 C23 108.87(9)
C21 Si3 C24 106.90(10)
C23 Si3 C24 110.10(11)
C21 Si3 C22 117.29(9)
C23 Si3 C22 107.21(10)
C24 Si3 C22 106.36(10)
C29 Si4 C30 108.74(9)
C29 Si4 C31 108.62(11)
C30 Si4 C31 107.70(13)
C29 Si4 C32 117.06(10)
C30 Si4 C32 106.93(11)
C31 Si4 C32 107.44(11)
C2 C1 C5 109.41(17)
C2 C1 La1 71.38(11)
C5 C1 La1 79.12(10)
C1 C2 C3 108.09(16)
C1 C2 La1 81.46(11)
C3 C2 La1 75.24(11)
C4 C3 C2 107.59(17)
C4 C3 La1 81.07(11)
C2 C3 La1 76.65(11)
C3 C4 C5 109.69(17)
C3 C4 La1 71.53(10)
C5 C4 La1 80.05(11)
C4 C5 C1 105.19(16)
C4 C5 Si1 126.62(14)
C1 C5 Si1 126.25(14)
C4 C5 La1 73.00(10)
C1 C5 La1 73.99(10)
Si1 C5 La1 129.98(8)
C10 C9 C13 109.75(17)
C10 C9 La1 71.76(11)
C13 C9 La1 80.43(11)
C9 C10 C11 107.78(17)
C9 C10 La1 81.02(11)
C11 C10 La1 77.01(11)
C12 C11 C10 107.68(17)
C12 C11 La1 81.43(11)
C10 C11 La1 74.86(11)
C11 C12 C13 109.55(17)
C11 C12 La1 71.58(11)
C13 C12 La1 79.08(11)
C9 C13 C12 105.23(16)
C9 C13 Si2 126.58(15)
C12 C13 Si2 126.12(14)
C9 C13 La1 72.74(10)
C12 C13 La1 74.14(11)
Si2 C13 La1 130.53(8)
C18 C17 C21 109.87(19)
C18 C17 La1 71.57(11)
C21 C17 La1 78.83(11)
C17 C18 C19 107.94(18)
C17 C18 La1 81.21(11)
C19 C18 La1 75.61(11)
C20 C19 C18 107.18(18)
C20 C19 La1 80.10(11)
C18 C19 La1 76.04(11)
C19 C20 C21 109.98(18)
C19 C20 La1 72.31(10)
C21 C20 La1 79.89(10)
C20 C21 C17 105.01(17)
C20 C21 Si3 127.06(14)
C17 C21 Si3 125.99(15)
C20 C21 La1 72.99(10)
C17 C21 La1 74.12(10)
Si3 C21 La1 129.83(8)
C26 C25 C29 109.82(19)
C26 C25 La1 72.06(11)
C29 C25 La1 78.06(10)
C25 C26 C27 108.11(18)
C25 C26 La1 80.89(11)
C27 C26 La1 74.81(11)
C28 C27 C26 107.35(19)
C28 C27 La1 79.17(10)
C26 C27 La1 77.03(11)
C27 C28 C29 109.82(18)
C27 C28 La1 73.08(10)
C29 C28 La1 80.39(10)
C28 C29 C25 104.88(17)
C28 C29 Si4 126.22(14)
C25 C29 Si4 127.25(15)
C28 C29 La1 72.32(10)
C25 C29 La1 74.82(10)
Si4 C29 La1 128.74(8)
O1 K1 O4 131.21(4)
O1 K1 O6 124.14(4)
O4 K1 O6 99.50(4)
O1 K1 O3 94.54(4)
O4 K1 O3 60.37(4)
O6 K1 O3 135.62(4)
O1 K1 O5 96.13(4)
O4 K1 O5 126.54(4)
O6 K1 O5 60.21(3)
O3 K1 O5 98.44(4)
O1 K1 O2 61.17(4)
O4 K1 O2 95.00(4)
O6 K1 O2 98.08(4)
O3 K1 O2 121.25(4)
O5 K1 O2 134.00(4)
O1 K1 N2 120.66(4)
O4 K1 N2 61.13(4)
O6 K1 N2 59.84(4)
O3 K1 N2 121.29(4)
O5 K1 N2 119.88(4)
O2 K1 N2 59.90(4)
O1 K1 N1 60.24(4)
O4 K1 N1 119.31(4)
O6 K1 N1 118.77(4)
O3 K1 N1 59.30(4)
O5 K1 N1 58.71(4)
O2 K1 N1 121.13(4)
N2 K1 N1 178.57(4)
C35 O1 C34 111.43(15)
C35 O1 K1 117.45(11)
C34 O1 K1 117.96(11)
C36 O2 C37 111.26(14)
C36 O2 K1 109.16(11)
C37 O2 K1 116.20(11)
C41 O3 C40 111.66(14)
C41 O3 K1 114.86(10)
C40 O3 K1 113.68(10)
C42 O4 C43 111.55(13)
C42 O4 K1 114.36(10)
C43 O4 K1 119.14(10)
C47 O5 C46 111.25(14)
C47 O5 K1 113.86(10)
C46 O5 K1 117.77(11)
C48 O6 C49 111.52(14)
C48 O6 K1 115.01(10)
C49 O6 K1 120.08(10)
C45 N1 C33 110.70(16)
C45 N1 C39 109.39(16)
C33 N1 C39 111.14(15)
C45 N1 K1 109.65(11)
C33 N1 K1 106.90(11)
C39 N1 K1 109.00(11)
C50 N2 C44 110.08(14)
C50 N2 C38 108.96(15)
C44 N2 C38 111.01(14)
C50 N2 K1 109.64(10)
C44 N2 K1 106.91(10)
C38 N2 K1 110.23(11)
N1 C33 C34 113.62(16)
O1 C34 C33 109.41(16)
O1 C35 C36 109.27(16)
O2 C36 C35 109.49(17)
O2 C37 C38 109.24(16)
N2 C38 C37 112.89(15)
N1 C39 C40 112.31(16)
O3 C40 C39 108.63(15)
O3 C41 C42 108.51(15)
O4 C42 C41 108.42(15)
O4 C43 C44 109.73(15)
N2 C44 C43 113.32(15)
N1 C45 C46 113.24(16)
O5 C46 C45 108.37(16)
O5 C47 C48 108.77(15)
O6 C48 C47 108.78(16)
O6 C49 C50 108.95(15)
N2 C50 C49 113.89(15)

loop_
_geom_bond_atom_site_label_1
_geom_bond_atom_site_label_2
_geom_bond_distance
La1 Cnt1 2.728
La1 Cnt2 2.741
La1 Cnt3 2.710
La1 Cnt4 2.715
La1 C19 2.8791(19)
La1 C3 2.8801(19)
La1 C27 2.8829(18)
La1 C18 2.8846(19)
La1 C10 2.8895(18)
La1 C2 2.8980(19)
La1 C26 2.9110(19)
La1 C11 2.9167(19)
La1 C28 2.9596(17)
La1 C20 2.9770(18)
La1 C4 2.9997(18)
La1 C17 3.0048(19)
La1 C9 3.0051(18)
La1 C25 3.0212(19)
La1 C1 3.0241(19)
La1 C12 3.0399(19)
Si1 C5 1.8509(18)
Si1 C7 1.866(2)
Si1 C6 1.875(2)
Si1 C8 1.878(2)
Si2 C13 1.848(2)
Si2 C14 1.860(3)
Si2 C16 1.861(2)
Si2 C15 1.888(3)
Si3 C21 1.8525(19)
Si3 C23 1.874(2)
Si3 C24 1.876(2)
Si3 C22 1.879(2)
Si4 C29 1.857(2)
Si4 C30 1.871(2)
Si4 C31 1.872(2)
Si4 C32 1.882(2)
C1 C2 1.396(3)
C1 C5 1.423(2)
C2 C3 1.403(3)
C3 C4 1.398(3)
C4 C5 1.421(2)
C9 C10 1.392(3)
C9 C13 1.420(3)
C10 C11 1.411(3)
C11 C12 1.395(3)
C12 C13 1.424(3)
C17 C18 1.391(3)
C17 C21 1.421(3)
C18 C19 1.411(3)
C19 C20 1.400(3)
C20 C21 1.419(3)
C25 C26 1.392(3)
C25 C29 1.427(3)
C26 C27 1.409(3)
C27 C28 1.403(3)
C28 C29 1.425(3)
K1 O1 2.7318(13)
K1 O4 2.7545(12)
K1 O6 2.7922(12)
K1 O3 2.8258(13)
K1 O5 2.8387(12)
K1 O2 2.8565(13)
K1 N2 3.0263(15)
K1 N1 3.1047(15)
O1 C35 1.424(2)
O1 C34 1.428(2)
O2 C36 1.426(2)
O2 C37 1.428(2)
O3 C41 1.422(2)
O3 C40 1.428(2)
O4 C42 1.421(2)
O4 C43 1.432(2)
O5 C47 1.419(2)
O5 C46 1.425(2)
O6 C48 1.421(2)
O6 C49 1.424(2)
N1 C45 1.466(3)
N1 C33 1.471(2)
N1 C39 1.473(2)
N2 C50 1.468(2)
N2 C44 1.472(2)
N2 C38 1.474(2)
C33 C34 1.503(3)
C35 C36 1.493(3)
C37 C38 1.507(3)
C39 C40 1.505(3)
C41 C42 1.499(3)
C43 C44 1.507(3)
C45 C46 1.510(3)
C47 C48 1.499(3)
C49 C50 1.510(3)
